data_2022066
loop_
_publ_author_name
'Jha, Kunal Kumar'
'Gruza, Barbara'
'Kumar, Prashant'
'Chodkiewicz, Michal Leszek'
'Dominiak, Paulina Maria'

_publ_section_title
;
 TAAM: a reliable and user friendly tool for hydrogen-atom location using
 routine X-ray diffraction data
;
_journal_issue 3
_journal_name_full 'Acta Crystallographica Section B Structural Science, Crystal Engineering and Materials'
_journal_paper_doi 10.1107/S2052520620002917
_journal_volume 76
_journal_year 2020
_chemical_absolute_configuration unk
_chemical_formula_moiety 'C10 H14 N2 O5'
_chemical_formula_sum 'C10 H14 N2 O5'
_chemical_formula_weight 242.23
_space_group_crystal_system orthorhombic
_space_group_IT_number 19
_space_group_name_Hall 'P 2ac 2ab'
_space_group_name_H-M_alt 'P 21 21 21'
_symmetry_Int_Tables_number 19
_audit_creation_date 2019-09-27
_audit_creation_method
;
Olex2 1.2
(compiled 2018.05.29 svn.r3508 for OlexSys, GUI svn.r5506)
;
_cell_angle_alpha 90
_cell_angle_beta 90
_cell_angle_gamma 90
_cell_formula_units_Z 4
_cell_length_a 4.8462(19)
_cell_length_b 13.901(6)
_cell_length_c 16.316(7)
_cell_measurement_temperature 20
_cell_volume 1099.2(8)
_computing_molecular_graphics 'Olex2 (Dolomanov et al., 2009)'
_computing_publication_material 'Olex2 (Dolomanov et al., 2009)'
_computing_structure_refinement 'olex2.refine (Bourhis et al., 2015)'
_diffrn_ambient_temperature 20
_diffrn_measured_fraction_theta_full 0.9135
_diffrn_measured_fraction_theta_max 0.9123
_diffrn_measurement_device_type
;
Bruker SMART Apex CCD Detector
on Huber four circle diffractometer
;
_diffrn_radiation_type MoK\a
_diffrn_radiation_wavelength 0.7107
_diffrn_reflns_av_R_equivalents 0.0000
_diffrn_reflns_av_unetI/netI 0.0338
_diffrn_reflns_limit_h_max 9
_diffrn_reflns_limit_h_min 0
_diffrn_reflns_limit_k_max 30
_diffrn_reflns_limit_k_min 0
_diffrn_reflns_limit_l_max 36
_diffrn_reflns_limit_l_min 0
_diffrn_reflns_number 6295
_diffrn_reflns_theta_full 51.7120
_diffrn_reflns_theta_max 51.71
_diffrn_reflns_theta_min 1.92
_exptl_absorpt_coefficient_mu 0.118
_exptl_crystal_density_diffrn 1.4637
_exptl_crystal_F_000 512.3328
_refine_diff_density_max 0.3057
_refine_diff_density_min -0.2776
_refine_diff_density_rms 0.0536
_refine_ls_d_res_high 0.4527
_refine_ls_d_res_low 10.5813
_refine_ls_goodness_of_fit_ref 0.9073
_refine_ls_hydrogen_treatment constr
_refine_ls_matrix_type full
_refine_ls_number_constraints 14
_refine_ls_number_parameters 196
_refine_ls_number_reflns 6295
_refine_ls_number_restraints 0
_refine_ls_restrained_S_all 0.9073
_refine_ls_R_factor_all 0.0213
_refine_ls_R_factor_gt 0.0190
_refine_ls_shift/su_max 0.0002
_refine_ls_shift/su_mean 0.0000
_refine_ls_structure_factor_coef Fsqd
_refine_ls_weighting_details 'w=1/[\s^2^(Fo^2^)+(0.0154P)^2^] where P=(Fo^2^+2Fc^2^)/3'
_refine_ls_weighting_scheme calc
_refine_ls_wR_factor_gt 0.0443
_refine_ls_wR_factor_ref 0.0449
_reflns_Friedel_coverage 0.0
_reflns_limit_h_max 9
_reflns_limit_h_min 0
_reflns_limit_k_max 30
_reflns_limit_k_min 0
_reflns_limit_l_max 36
_reflns_limit_l_min 0
_reflns_number_gt 5846
_reflns_number_total 6295
_reflns_threshold_expression I>=2u(I)
_cod_data_source_file 78_TAAM_iso_max.cif
_cod_data_source_block 78_TAAM_iso_max
_cod_original_sg_symbol_Hall ' P 2ac 2ab'
_cod_database_code 2022066
_olex2_refinement_description
;
1. Fixed Uiso
 At 1.2 times of:
  All C(H) groups, All C(H,H) groups, All N(H) groups
 At 1.5 times of:
  All C(H,H,H) groups, All O(H) groups
;
_olex2_submission_special_instructions 'No special instructions were received'

loop_
_space_group_symop_id
_space_group_symop_operation_xyz
1 x,y,z
2 x+1/2,-y+1/2,-z
3 -x,y+1/2,-z+1/2
4 -x+1/2,-y,z+1/2

loop_
_atom_site_label
_atom_site_type_symbol
_atom_site_fract_x
_atom_site_fract_y
_atom_site_fract_z
_atom_site_U_iso_or_equiv
_atom_site_adp_type
_atom_site_occupancy
_atom_site_refinement_flags_posn
O(1) O -0.27375(7) 0.48965(2) 0.825469(18) 0.00911(4) Uani 1.000000 .
O(2) O 0.38724(7) 0.272797(19) 0.904296(17) 0.00793(4) Uani 1.000000 .
O(3) O -0.23923(6) 0.399771(18) 0.592748(15) 0.00605(3) Uani 1.000000 .
O(4) O -0.39985(6) 0.591764(18) 0.528381(17) 0.00703(3) Uani 1.000000 .
H(4) H -0.401(2) 0.6515(7) 0.5494(6) 0.01055(5) Uiso 1.000000 R
O(5) O 0.08050(6) 0.294569(19) 0.48150(2) 0.00891(4) Uani 1.000000 .
H(5) H 0.241(2) 0.2632(7) 0.4866(6) 0.01336(6) Uiso 1.000000 R
N(1) N -0.03023(7) 0.41051(2) 0.723777(17) 0.00603(4) Uani 1.000000 .
N(2) N 0.05667(7) 0.37896(2) 0.862148(18) 0.00690(4) Uani 1.000000 .
H(2) H 0.003(2) 0.3903(7) 0.9210(6) 0.00828(5) Uiso 1.000000 R
C(1) C -0.09523(8) 0.43071(2) 0.805054(19) 0.00625(4) Uani 1.000000 .
C(2) C 0.26426(8) 0.31199(2) 0.846185(19) 0.00603(4) Uani 1.000000 .
C(3) C 0.31984(8) 0.29241(2) 0.75979(2) 0.00628(4) Uani 1.000000 .
C(4) C 0.17082(8) 0.34300(2) 0.70321(2) 0.00652(4) Uani 1.000000 .
H(4a H 0.194(2) 0.3325(6) 0.6391(6) 0.00782(5) Uiso 1.000000 R
C(5) C 0.53292(8) 0.21723(2) 0.73672(2) 0.00847(5) Uani 1.000000 .
H(5a H 0.726(2) 0.2260(7) 0.7738(6) 0.01270(7) Uiso 1.000000 R
H(5b H 0.461(2) 0.1465(7) 0.7468(6) 0.01270(7) Uiso 1.000000 R
H(5c H 0.587(2) 0.2249(7) 0.6746(6) 0.01270(7) Uiso 1.000000 R
C(6) C -0.18389(8) 0.46367(2) 0.659264(19) 0.00573(4) Uani 1.000000 .
H(6) H -0.377(2) 0.4847(6) 0.6879(5) 0.00688(5) Uiso 1.000000 R
C(7) C -0.02385(8) 0.55038(2) 0.62333(2) 0.00678(4) Uani 1.000000 .
H(7a H -0.062(2) 0.6175(7) 0.6557(5) 0.00814(5) Uiso 1.000000 R
H(7b H 0.203(2) 0.5345(7) 0.6216(5) 0.00814(5) Uiso 1.000000 R
C(8) C -0.12527(7) 0.55171(2) 0.534122(19) 0.00587(4) Uani 1.000000 .
H(8) H 0.019(2) 0.5877(6) 0.4939(6) 0.00704(5) Uiso 1.000000 R
C(9) C -0.14972(7) 0.44302(2) 0.515700(19) 0.00555(4) Uani 1.000000 .
H(9) H -0.310(2) 0.4286(6) 0.4710(6) 0.00666(5) Uiso 1.000000 R
C(10 C 0.12035(7) 0.39718(2) 0.48636(2) 0.00687(4) Uani 1.000000 .
H(1a H 0.288(2) 0.4164(6) 0.5283(6) 0.00824(5) Uiso 1.000000 R
H(1b H 0.167(2) 0.4280(6) 0.4258(6) 0.00824(5) Uiso 1.000000 R

loop_
_atom_site_aniso_label
_atom_site_aniso_U_11
_atom_site_aniso_U_22
_atom_site_aniso_U_33
_atom_site_aniso_U_12
_atom_site_aniso_U_13
_atom_site_aniso_U_23
O(1) 0.01107(11) 0.01011(8) 0.00615(8) 0.00480(7) 0.00056(7) -0.00064(6)
O(2) 0.01007(10) 0.00752(7) 0.00622(7) 0.00141(7) -0.00176(7) 0.00113(6)
O(3) 0.00744(9) 0.00560(6) 0.00510(6) -0.00113(6) -0.00015(6) 0.00016(5)
O(4) 0.00774(9) 0.00658(7) 0.00679(7) 0.00148(6) -0.00116(7) -0.00051(6)
O(5) 0.00809(10) 0.00603(7) 0.01261(10) 0.00074(6) 0.00130(8) -0.00082(7)
N(1) 0.00715(10) 0.00678(7) 0.00418(7) 0.00182(7) -0.00007(7) 0.00033(6)
N(2) 0.00851(11) 0.00760(8) 0.00458(7) 0.00197(7) 0.00016(7) 0.00031(6)
C(1) 0.00754(11) 0.00653(8) 0.00467(8) 0.00137(8) 0.00011(8) 0.00002(7)
C(2) 0.00709(11) 0.00578(8) 0.00521(8) 0.00048(7) -0.00045(8) 0.00040(6)
C(3) 0.00713(11) 0.00650(8) 0.00519(8) 0.00160(8) -0.00004(8) 0.00017(7)
C(4) 0.00748(11) 0.00706(8) 0.00503(8) 0.00191(8) -0.00002(8) 0.00019(7)
C(5) 0.00870(12) 0.00780(9) 0.00891(10) 0.00236(8) 0.00048(9) -0.00010(8)
C(6) 0.00656(11) 0.00591(8) 0.00473(8) 0.00044(7) -0.00024(8) 0.00020(6)
C(7) 0.00805(12) 0.00600(8) 0.00629(9) -0.00064(8) -0.00153(8) 0.00013(7)
C(8) 0.00690(11) 0.00531(8) 0.00539(8) 0.00006(7) -0.00031(8) 0.00046(7)
C(9) 0.00627(11) 0.00540(8) 0.00499(8) 0.00019(7) 0.00003(7) -0.00007(7)
C(10 0.00643(11) 0.00640(8) 0.00777(9) 0.00048(8) 0.00103(8) -0.00005(7)

loop_
_atom_type_symbol
_atom_type_description
_atom_type_scat_dispersion_real
_atom_type_scat_dispersion_imag
_atom_type_scat_source
_atom_type_scat_dispersion_source
C C 0.00347 0.00161 'Clementi & Roetti, C., At. Data Nucl. Data Tables 1974, 14, (177-478); Clementi & Raimondi, J. Chem. Phys., 1963, 38, (2686-2689)' 'Henke, Gullikson and Davis, At. Data and Nucl. Data Tables, 1993, 54, 2'
H H 0.00000 0.00000 'Clementi & Roetti, C., At. Data Nucl. Data Tables 1974, 14, (177-478); Clementi & Raimondi, J. Chem. Phys., 1963, 38, (2686-2689)' 'Henke, Gullikson and Davis, At. Data and Nucl. Data Tables, 1993, 54, 2'
N N 0.00653 0.00323 'Clementi & Roetti, C., At. Data Nucl. Data Tables 1974, 14, (177-478); Clementi & Raimondi, J. Chem. Phys., 1963, 38, (2686-2689)' 'Henke, Gullikson and Davis, At. Data and Nucl. Data Tables, 1993, 54, 2'
O O 0.01158 0.00611 'Clementi & Roetti, C., At. Data Nucl. Data Tables 1974, 14, (177-478); Clementi & Raimondi, J. Chem. Phys., 1963, 38, (2686-2689)' 'Henke, Gullikson and Davis, At. Data and Nucl. Data Tables, 1993, 54, 2'

loop_
_geom_angle_atom_site_label_1
_geom_angle_atom_site_label_2
_geom_angle_atom_site_label_3
_geom_angle
_geom_angle_site_symmetry_1
_geom_angle_site_symmetry_3
_geom_angle_publ_flag
C(9) O(3) C(6) 110.04(2) . . ?
C(8) O(4) H(4) 109.8(7) . . ?
C(10 O(5) H(5) 111.2(7) . . ?
C(4) N(1) C(1) 121.57(3) . . ?
C(6) N(1) C(1) 117.46(3) . . ?
C(6) N(1) C(4) 120.97(3) . . ?
C(1) N(2) H(2) 115.0(6) . . ?
C(2) N(2) H(2) 117.9(6) . . ?
C(2) N(2) C(1) 127.07(3) . . ?
N(1) C(1) O(1) 123.26(3) . . ?
N(2) C(1) O(1) 122.23(3) . . ?
N(2) C(1) N(1) 114.51(3) . . ?
N(2) C(2) O(2) 119.66(3) . . ?
C(3) C(2) O(2) 124.40(3) . . ?
C(3) C(2) N(2) 115.94(3) . . ?
C(4) C(3) C(2) 117.28(3) . . ?
C(5) C(3) C(2) 119.57(3) . . ?
C(5) C(3) C(4) 123.14(3) . . ?
C(3) C(4) N(1) 123.59(3) . . ?
H(4a C(4) N(1) 113.8(5) . . ?
H(4a C(4) C(3) 122.6(5) . . ?
H(5a C(5) C(3) 111.1(5) . . ?
H(5b C(5) C(3) 112.2(5) . . ?
H(5b C(5) H(5a 107.0(7) . . ?
H(5c C(5) C(3) 109.8(5) . . ?
H(5c C(5) H(5a 107.5(7) . . ?
H(5c C(5) H(5b 109.1(7) . . ?
N(1) C(6) O(3) 108.85(2) . . ?
H(6) C(6) O(3) 109.5(5) . . ?
H(6) C(6) N(1) 105.1(5) . . ?
C(7) C(6) O(3) 106.89(3) . . ?
C(7) C(6) N(1) 113.85(3) . . ?
C(7) C(6) H(6) 112.6(5) . . ?
H(7a C(7) C(6) 113.5(5) . . ?
H(7b C(7) C(6) 110.3(5) . . ?
H(7b C(7) H(7a 110.3(7) . . ?
C(8) C(7) C(6) 101.99(3) . . ?
C(8) C(7) H(7a 113.3(5) . . ?
C(8) C(7) H(7b 107.0(5) . . ?
C(7) C(8) O(4) 111.13(3) . . ?
H(8) C(8) O(4) 112.1(5) . . ?
H(8) C(8) C(7) 112.0(5) . . ?
C(9) C(8) O(4) 107.07(3) . . ?
C(9) C(8) C(7) 101.37(2) . . ?
C(9) C(8) H(8) 112.6(5) . . ?
C(8) C(9) O(3) 104.96(2) . . ?
H(9) C(9) O(3) 106.9(5) . . ?
H(9) C(9) C(8) 111.5(5) . . ?
C(10 C(9) O(3) 110.59(3) . . ?
C(10 C(9) C(8) 113.70(3) . . ?
C(10 C(9) H(9) 108.9(5) . . ?
C(9) C(10 O(5) 108.31(3) . . ?
H(1a C(10 O(5) 112.0(5) . . ?
H(1a C(10 C(9) 109.8(5) . . ?
H(1b C(10 O(5) 111.3(5) . . ?
H(1b C(10 C(9) 107.1(5) . . ?
H(1b C(10 H(1a 108.3(7) . . ?

loop_
_geom_bond_atom_site_label_1
_geom_bond_atom_site_label_2
_geom_bond_distance
_geom_bond_site_symmetry_2
_geom_bond_publ_flag
O(1) C(1) 1.2373(4) . ?
O(2) C(2) 1.2454(4) . ?
O(3) C(6) 1.4278(4) . ?
O(3) C(9) 1.4595(4) . ?
O(4) H(4) 0.898(10) . ?
O(4) C(8) 1.4455(4) . ?
O(5) H(5) 0.895(11) . ?
O(5) C(10 1.4416(4) . ?
N(1) C(1) 1.3917(4) . ?
N(1) C(4) 1.3937(4) . ?
N(1) C(6) 1.4861(4) . ?
N(2) H(2) 1.007(10) . ?
N(2) C(1) 1.3882(4) . ?
N(2) C(2) 1.3952(5) . ?
C(2) C(3) 1.4607(5) . ?
C(3) C(4) 1.3668(5) . ?
C(3) C(5) 1.5166(5) . ?
C(4) H(4a 1.062(10) . ?
C(5) H(5a 1.123(10) . ?
C(5) H(5b 1.057(10) . ?
C(5) H(5c 1.053(10) . ?
C(6) H(6) 1.085(10) . ?
C(6) C(7) 1.5486(5) . ?
C(7) H(7a 1.087(9) . ?
C(7) H(7b 1.122(10) . ?
C(7) C(8) 1.5363(5) . ?
C(8) H(8) 1.081(10) . ?
C(8) C(9) 1.5449(4) . ?
C(9) H(9) 1.084(10) . ?
C(9) C(10 1.5324(5) . ?
C(10 H(1a 1.096(10) . ?
C(10 H(1b 1.100(10) . ?
